data_7041290
loop_
_publ_author_name
'Zhou, Xinhui'
'Chen, Qianqian'
'Liu, Baolin'
'Li, Liang'
'Yang, Tao'
'Huang, Wei'

_publ_section_title
;
 Syntheses, structures and magnetic properties of nine coordination
 polymers based on terphenyl-tetracarboxylic acid ligands.
;
_journal_issue 2
_journal_name_full 'Dalton transactions (Cambridge, England : 2003)'
_journal_page_first 430
_journal_page_last 444
_journal_paper_doi 10.1039/c6dt04270h
_journal_volume 46
_journal_year 2017
_chemical_formula_moiety 'C26 H21 N Ni2 O10, C4 H9 N O'
_chemical_formula_sum 'C30 H30 N2 Ni2 O11'
_chemical_formula_weight 711.98
_chemical_name_systematic
;
 ?
;
_space_group_crystal_system monoclinic
_space_group_IT_number 14
_space_group_name_Hall '-P 2yn'
_space_group_name_H-M_alt 'P 1 21/n 1'
_symmetry_space_group_name_Hall '-P 2yn'
_symmetry_space_group_name_H-M 'P 1 21/n 1'
_atom_sites_solution_hydrogens mixed
_audit_creation_method SHELXL-2013
_audit_update_record
;
2015-07-25 deposited with the CCDC.
2016-11-30 downloaded from the CCDC.
;
_cell_angle_alpha 90
_cell_angle_beta 98.050(4)
_cell_angle_gamma 90
_cell_formula_units_Z 4
_cell_length_a 12.457(3)
_cell_length_b 14.238(3)
_cell_length_c 15.625(3)
_cell_measurement_reflns_used 4179
_cell_measurement_temperature 293(2)
_cell_measurement_theta_max 25.77
_cell_measurement_theta_min 2.13
_cell_volume 2744.0(10)
_computing_cell_refinement SMART
_computing_data_collection 'SMART (Bruker, 2008)'
_computing_data_reduction 'SAINT (Bruker, 2008)'
_computing_molecular_graphics SHELXTL
_computing_publication_material SHELXTL
_computing_structure_refinement 'SHELXL-2013 (Sheldrick, 2013)'
_computing_structure_solution 'SHELXTL (Bruker, 2008)'
_diffrn_ambient_temperature 293(2)
_diffrn_measured_fraction_theta_full 0.999
_diffrn_measured_fraction_theta_max 0.999
_diffrn_measurement_device_type 'Bruker Smart Apex CCD'
_diffrn_measurement_method 'phi and omega scans'
_diffrn_radiation_monochromator graphite
_diffrn_radiation_source 'sealed tube'
_diffrn_radiation_type MoK\a
_diffrn_radiation_wavelength 0.71073
_diffrn_reflns_av_R_equivalents 0.0327
_diffrn_reflns_av_unetI/netI 0.0362
_diffrn_reflns_Laue_measured_fraction_full 0.999
_diffrn_reflns_Laue_measured_fraction_max 0.999
_diffrn_reflns_limit_h_max 15
_diffrn_reflns_limit_h_min -15
_diffrn_reflns_limit_k_max 17
_diffrn_reflns_limit_k_min -18
_diffrn_reflns_limit_l_max 19
_diffrn_reflns_limit_l_min -18
_diffrn_reflns_number 20674
_diffrn_reflns_point_group_measured_fraction_full 0.999
_diffrn_reflns_point_group_measured_fraction_max 0.999
_diffrn_reflns_theta_full 25.242
_diffrn_reflns_theta_max 26.996
_diffrn_reflns_theta_min 2.185
_exptl_absorpt_coefficient_mu 1.443
_exptl_absorpt_correction_T_max 0.74
_exptl_absorpt_correction_T_min 0.69
_exptl_absorpt_correction_type multi-scan
_exptl_absorpt_process_details 'SADABS; Bruker, 2008'
_exptl_crystal_colour green
_exptl_crystal_density_diffrn 1.723
_exptl_crystal_description block
_exptl_crystal_F_000 1472
_exptl_crystal_size_max 0.280
_exptl_crystal_size_mid 0.240
_exptl_crystal_size_min 0.220
_refine_diff_density_max 0.386
_refine_diff_density_min -0.371
_refine_diff_density_rms 0.084
_refine_ls_extinction_method none
_refine_ls_goodness_of_fit_ref 1.061
_refine_ls_hydrogen_treatment constr
_refine_ls_matrix_type full
_refine_ls_number_parameters 415
_refine_ls_number_reflns 5973
_refine_ls_number_restraints 0
_refine_ls_restrained_S_all 1.061
_refine_ls_R_factor_all 0.0818
_refine_ls_R_factor_gt 0.0572
_refine_ls_shift/su_max 0.000
_refine_ls_shift/su_mean 0.000
_refine_ls_structure_factor_coef Fsqd
_refine_ls_weighting_details
;
 w=1/[\s^2^(Fo^2^)+(0.05P)^2^+1.88P]
 where P=(Fo^2^+2Fc^2^)/3
;
_refine_ls_weighting_scheme calc
_refine_ls_wR_factor_gt 0.1102
_refine_ls_wR_factor_ref 0.1141
_reflns_Friedel_coverage 0.000
_reflns_number_gt 4199
_reflns_number_total 5973
_reflns_threshold_expression 'I > 2\s(I)'
_cod_data_source_file c6dt04270h2.cif
_cod_data_source_block 2
_cod_depositor_comments 'Adding full bibliography for 7041290--7041299.cif.'
_cod_database_code 7041290
_shelx_space_group_comment
;
The symmetry employed for this shelxl refinement is uniquely defined
by the following loop, which should always be used as a source of
symmetry information in preference to the above space-group names.
They are only intended as comments.
;
_shelx_estimated_absorpt_t_min 0.688
_shelx_estimated_absorpt_t_max 0.742
_shelxl_version_number 2013-2

loop_
_space_group_symop_operation_xyz
'x, y, z'
'-x+1/2, y+1/2, -z+1/2'
'-x, -y, -z'
'x-1/2, -y-1/2, z-1/2'

loop_
_atom_site_label
_atom_site_type_symbol
_atom_site_fract_x
_atom_site_fract_y
_atom_site_fract_z
_atom_site_U_iso_or_equiv
_atom_site_adp_type
_atom_site_occupancy
_atom_site_site_symmetry_order
_atom_site_calc_flag
_atom_site_refinement_flags_posn
_atom_site_refinement_flags_adp
_atom_site_refinement_flags_occupancy
C1 C 0.2945(2) 0.1423(2) 0.1084(2) 0.0387(7) Uani 1 1 d . . .
C2 C 0.3300(2) 0.0835(2) 0.17554(18) 0.0356(7) Uani 1 1 d . . .
H2 H 0.2798 0.0423 0.1967 0.043 Uiso 1 1 calc R U .
C3 C 0.4396(2) 0.0825(2) 0.21416(19) 0.0376(7) Uani 1 1 d . . .
H3 H 0.4631 0.0423 0.2617 0.045 Uiso 1 1 calc R U .
C4 C 0.5114(2) 0.1413(2) 0.18102(19) 0.0367(7) Uani 1 1 d . . .
C5 C 0.4771(2) 0.2015(2) 0.11587(18) 0.0374(7) Uani 1 1 d . . .
H5 H 0.5283 0.2403 0.0930 0.045 Uiso 1 1 calc R U .
C6 C 0.3681(2) 0.2073(2) 0.08210(19) 0.0398(7) Uani 1 1 d . . .
H6 H 0.3435 0.2549 0.0415 0.048 Uiso 1 1 calc R U .
C7 C 0.6284(2) 0.1322(2) 0.21707(19) 0.0372(7) Uani 1 1 d . . .
C8 C 0.6665(2) 0.1261(2) 0.30468(18) 0.0315(6) Uani 1 1 d . . .
C9 C 0.7769(2) 0.1171(2) 0.3306(2) 0.0335(7) Uani 1 1 d . . .
H9 H 0.8019 0.1101 0.3905 0.040 Uiso 1 1 calc R U .
C10 C 0.8539(2) 0.1179(2) 0.27276(19) 0.0356(7) Uani 1 1 d . . .
C11 C 0.8166(2) 0.1256(2) 0.18604(18) 0.0326(6) Uani 1 1 d . . .
C12 C 0.7032(2) 0.1317(2) 0.15771(19) 0.0353(7) Uani 1 1 d . . .
H12 H 0.6776 0.1353 0.0976 0.042 Uiso 1 1 calc R U .
C13 C 0.9711(2) 0.1109(2) 0.30879(18) 0.0330(7) Uani 1 1 d . . .
C14 C 1.0067(2) 0.0507(2) 0.37657(18) 0.0355(7) Uani 1 1 d . . .
H14 H 0.9567 0.0107 0.3995 0.043 Uiso 1 1 calc R U .
C15 C 1.1157(2) 0.0490(2) 0.41083(19) 0.0365(7) Uani 1 1 d . . .
H15 H 1.1401 0.0074 0.4570 0.044 Uiso 1 1 calc R U .
C16 C 1.1890(2) 0.1073(2) 0.3783(2) 0.0351(7) Uani 1 1 d . . .
C17 C 1.1536(2) 0.1677(2) 0.30999(17) 0.0336(6) Uani 1 1 d . . .
H17 H 1.2036 0.2078 0.2873 0.040 Uiso 1 1 calc R U .
C18 C 1.0447(2) 0.1689(2) 0.27516(19) 0.0370(7) Uani 1 1 d . . .
H18 H 1.0204 0.2094 0.2282 0.044 Uiso 1 1 calc R U .
C19 C 0.1782(2) 0.1394(2) 0.06573(18) 0.0322(7) Uani 1 1 d . . .
C20 C 0.5944(2) 0.1278(2) 0.3740(2) 0.0356(7) Uani 1 1 d . . .
C21 C 1.3045(2) 0.1164(2) 0.42027(19) 0.0354(7) Uani 1 1 d . . .
C22 C 0.8869(2) 0.1248(2) 0.11523(18) 0.0343(7) Uani 1 1 d . . .
C23 C -0.0376(3) 0.1295(2) -0.2184(2) 0.0475(8) Uani 1 1 d . . .
H23C H -0.0831 0.1273 -0.2749 0.071 Uiso 1 1 calc R U .
H23A H 0.0112 0.0752 -0.2125 0.071 Uiso 1 1 calc R U .
H23B H 0.0052 0.1875 -0.2139 0.071 Uiso 1 1 calc R U .
C24 C -0.1082(3) 0.1273(3) -0.1482(2) 0.0501(9) Uani 1 1 d . . .
C25 C -0.2881(3) 0.1227(2) -0.1037(2) 0.0470(8) Uani 1 1 d . . .
H25A H -0.2405 0.1197 -0.0482 0.070 Uiso 1 1 calc R U .
H25B H -0.3362 0.0679 -0.1094 0.070 Uiso 1 1 calc R U .
H25C H -0.3317 0.1801 -0.1062 0.070 Uiso 1 1 calc R U .
C26 C -0.2638(2) 0.1202(2) -0.2755(2) 0.0451(8) Uani 1 1 d . . .
H26B H -0.2342 0.1731 -0.3048 0.068 Uiso 1 1 calc R U .
H26C H -0.3431 0.1247 -0.2829 0.068 Uiso 1 1 calc R U .
H26A H -0.2426 0.0611 -0.3004 0.068 Uiso 1 1 calc R U .
C27 C 0.7571(3) 0.3780(2) 0.1577(2) 0.0453(8) Uani 1 1 d . . .
H27A H 0.7484 0.3139 0.1350 0.068 Uiso 1 1 calc R U .
H27B H 0.7703 0.4209 0.1113 0.068 Uiso 1 1 calc R U .
H27C H 0.6911 0.3971 0.1805 0.068 Uiso 1 1 calc R U .
C28 C 0.8537(3) 0.3815(2) 0.2304(2) 0.0449(8) Uani 1 1 d . . .
C29 C 0.7337(3) 0.3823(2) 0.3593(2) 0.0496(9) Uani 1 1 d . . .
H29A H 0.7556 0.3848 0.4220 0.074 Uiso 1 1 calc R U .
H29B H 0.6919 0.3248 0.3443 0.074 Uiso 1 1 calc R U .
H29C H 0.6889 0.4372 0.3407 0.074 Uiso 1 1 calc R U .
C30 C 0.9389(3) 0.3826(2) 0.3749(2) 0.0452(8) Uani 1 1 d . . .
H30A H 0.9507 0.4446 0.4018 0.068 Uiso 1 1 calc R U .
H30B H 0.9983 0.3684 0.3419 0.068 Uiso 1 1 calc R U .
H30C H 0.9368 0.3350 0.4199 0.068 Uiso 1 1 calc R U .
N1 N -0.2190(2) 0.12301(19) -0.17784(18) 0.0484(7) Uani 1 1 d . . .
N2 N 0.8325(2) 0.38230(18) 0.31479(17) 0.0435(7) Uani 1 1 d . . .
Ni1 Ni 0.0000 0.0000 0.0000 0.03363(15) Uani 1 2 d S . P
Ni2 Ni -0.01582(3) 0.25094(3) -0.01061(2) 0.03298(12) Uani 1 1 d . . .
Ni3 Ni 0.0000 0.5000 0.0000 0.03339(15) Uani 1 2 d S . P
O1 O 0.13458(14) 0.21519(15) 0.04424(12) 0.0339(4) Uani 1 1 d . . .
O2 O 0.13794(14) 0.06192(15) 0.05772(12) 0.0340(5) Uani 1 1 d . . .
O3 O 0.55140(14) 0.20206(15) 0.38595(12) 0.0347(5) Uani 1 1 d . . .
O4 O 0.58864(15) 0.05328(15) 0.41323(12) 0.0380(5) Uani 1 1 d . . .
O5 O 1.35269(14) 0.03779(15) 0.43276(12) 0.0382(5) Uani 1 1 d . . .
O6 O 1.34096(14) 0.19514(15) 0.43466(12) 0.0358(5) Uani 1 1 d . . .
O7 O 0.92033(15) 0.04509(15) 0.09577(12) 0.0358(5) Uani 1 1 d . . .
O8 O 0.90614(14) 0.20020(15) 0.08439(12) 0.0352(5) Uani 1 1 d . . .
O9 O -0.05197(16) 0.12069(15) -0.07378(14) 0.0406(5) Uani 1 1 d . . .
O10 O 0.01679(16) 0.37338(14) 0.06814(13) 0.0378(5) Uani 1 1 d . . .
H10X H -0.0325 0.3740 0.1118 0.045 Uiso 1 1 d R U .
H10Y H 0.0912 0.3561 0.0918 0.045 Uiso 1 1 d R U .
O11 O 0.94845(16) 0.37832(14) 0.21376(13) 0.0388(5) Uani 1 1 d . . .

loop_
_atom_site_aniso_label
_atom_site_aniso_U_11
_atom_site_aniso_U_22
_atom_site_aniso_U_33
_atom_site_aniso_U_23
_atom_site_aniso_U_13
_atom_site_aniso_U_12
C1 0.0369(15) 0.034(2) 0.0422(18) -0.0056(13) -0.0069(13) -0.0038(12)
C2 0.0301(13) 0.0410(19) 0.0346(16) -0.0075(13) 0.0006(12) -0.0025(12)
C3 0.0299(13) 0.0415(19) 0.0374(17) -0.0003(13) -0.0088(12) -0.0043(12)
C4 0.0342(14) 0.035(2) 0.0377(17) -0.0073(13) -0.0057(12) -0.0080(12)
C5 0.0366(14) 0.0385(19) 0.0372(17) -0.0063(13) 0.0053(12) -0.0048(13)
C6 0.0354(14) 0.0374(19) 0.0439(18) -0.0012(14) -0.0041(13) -0.0045(13)
C7 0.0341(14) 0.0397(19) 0.0359(16) -0.0098(13) -0.0018(12) -0.0068(12)
C8 0.0321(13) 0.0304(16) 0.0311(15) -0.0027(12) 0.0019(12) 0.0047(11)
C9 0.0306(13) 0.0322(18) 0.0376(16) 0.0092(12) 0.0048(12) 0.0074(11)
C10 0.0337(14) 0.0423(19) 0.0294(15) -0.0100(13) 0.0001(12) -0.0065(12)
C11 0.0367(14) 0.0287(16) 0.0312(15) -0.0012(12) 0.0003(12) 0.0049(12)
C12 0.0367(15) 0.0378(19) 0.0287(15) -0.0100(12) -0.0043(12) -0.0112(12)
C13 0.0273(13) 0.0373(19) 0.0343(16) -0.0102(13) 0.0036(12) 0.0071(11)
C14 0.0352(14) 0.0350(18) 0.0369(16) -0.0035(13) 0.0069(12) -0.0061(12)
C15 0.0345(14) 0.0311(18) 0.0413(17) -0.0040(13) -0.0038(12) -0.0011(12)
C16 0.0258(13) 0.0369(19) 0.0408(17) -0.0024(13) -0.0012(12) 0.0022(11)
C17 0.0333(13) 0.0379(18) 0.0284(15) -0.0066(13) 0.0001(11) -0.0027(12)
C18 0.0283(13) 0.0402(19) 0.0404(17) 0.0062(14) -0.0018(12) 0.0037(12)
C19 0.0276(13) 0.036(2) 0.0330(16) 0.0033(12) 0.0032(11) 0.0010(12)
C20 0.0331(14) 0.0319(18) 0.0427(17) 0.0045(14) 0.0084(13) -0.0033(13)
C21 0.0389(15) 0.0294(18) 0.0342(16) -0.0102(12) -0.0076(12) -0.0027(13)
C22 0.0315(14) 0.0390(19) 0.0287(15) -0.0025(13) -0.0089(12) 0.0034(13)
C23 0.059(2) 0.039(2) 0.0457(19) -0.0108(15) 0.0095(16) -0.0126(15)
C24 0.0477(18) 0.058(2) 0.0425(19) -0.0087(16) -0.0021(15) -0.0093(15)
C25 0.0456(17) 0.046(2) 0.0470(19) 0.0128(15) -0.0033(15) -0.0063(14)
C26 0.0405(16) 0.042(2) 0.0508(19) -0.0110(15) 0.0010(15) 0.0104(13)
C27 0.0462(17) 0.037(2) 0.050(2) 0.0125(14) -0.0033(15) 0.0112(14)
C28 0.0421(17) 0.047(2) 0.0450(19) -0.0095(15) 0.0036(14) -0.0124(14)
C29 0.0492(18) 0.042(2) 0.060(2) 0.0120(16) 0.0167(17) -0.0089(14)
C30 0.0526(18) 0.048(2) 0.0361(17) -0.0110(14) 0.0107(14) -0.0102(15)
N1 0.0460(15) 0.0462(18) 0.0485(17) 0.0099(13) -0.0084(13) -0.0093(12)
N2 0.0495(15) 0.0399(17) 0.0428(15) -0.0085(12) 0.0125(12) -0.0092(12)
Ni1 0.0342(3) 0.0334(3) 0.0346(3) -0.0084(2) 0.0093(2) -0.0077(2)
Ni2 0.03232(19) 0.0343(3) 0.0333(2) -0.00821(16) 0.00782(15) 0.00826(15)
Ni3 0.0334(3) 0.0339(3) 0.0340(3) -0.0094(2) 0.0086(2) -0.0085(2)
O1 0.0307(9) 0.0334(13) 0.0374(11) 0.0053(9) 0.0041(8) -0.0075(9)
O2 0.0303(9) 0.0337(13) 0.0375(11) 0.0047(9) 0.0031(8) 0.0032(9)
O3 0.0350(9) 0.0398(14) 0.0308(11) 0.0088(9) 0.0094(8) 0.0073(9)
O4 0.0405(10) 0.0364(13) 0.0386(12) 0.0093(9) 0.0109(9) 0.0112(9)
O5 0.0323(10) 0.0379(13) 0.0397(12) 0.0060(9) -0.0108(8) 0.0026(9)
O6 0.0371(10) 0.0353(13) 0.0358(11) -0.0118(9) 0.0079(8) -0.0101(9)
O7 0.0395(10) 0.0349(14) 0.0351(11) 0.0058(9) 0.0131(9) -0.0046(9)
O8 0.0349(10) 0.0366(14) 0.0350(11) -0.0094(9) 0.0078(8) -0.0072(9)
O9 0.0372(10) 0.0410(13) 0.0402(12) -0.0056(9) -0.0063(9) -0.0069(9)
O10 0.0359(10) 0.0399(13) 0.0332(11) -0.0009(9) -0.0112(8) 0.0043(8)
O11 0.0395(11) 0.0400(13) 0.0376(12) -0.0077(9) 0.0082(9) -0.0099(9)

loop_
_atom_type_symbol
_atom_type_description
_atom_type_scat_dispersion_real
_atom_type_scat_dispersion_imag
_atom_type_scat_source
C C 0.0033 0.0016 'International Tables Vol C Tables 4.2.6.8 and 6.1.1.4'
H H 0.0000 0.0000 'International Tables Vol C Tables 4.2.6.8 and 6.1.1.4'
N N 0.0061 0.0033 'International Tables Vol C Tables 4.2.6.8 and 6.1.1.4'
O O 0.0106 0.0060 'International Tables Vol C Tables 4.2.6.8 and 6.1.1.4'
Ni Ni 0.3393 1.1124 'International Tables Vol C Tables 4.2.6.8 and 6.1.1.4'

loop_
_geom_angle_atom_site_label_1
_geom_angle_atom_site_label_2
_geom_angle_atom_site_label_3
_geom_angle
_geom_angle_site_symmetry_1
_geom_angle_site_symmetry_3
C2 C1 C6 118.3(3) . .
C2 C1 C19 120.6(3) . .
C6 C1 C19 121.0(3) . .
C1 C2 C3 121.5(3) . .
C1 C2 H2 119.3 . .
C3 C2 H2 119.3 . .
C4 C3 C2 118.2(3) . .
C4 C3 H3 120.9 . .
C2 C3 H3 120.9 . .
C5 C4 C3 121.0(3) . .
C5 C4 C7 121.8(3) . .
C3 C4 C7 117.1(3) . .
C4 C5 C6 120.8(3) . .
C4 C5 H5 119.6 . .
C6 C5 H5 119.6 . .
C5 C6 C1 119.6(3) . .
C5 C6 H6 120.2 . .
C1 C6 H6 120.2 . .
C8 C7 C12 118.9(3) . .
C8 C7 C4 124.0(3) . .
C12 C7 C4 117.0(3) . .
C9 C8 C7 118.9(3) . .
C9 C8 C20 117.5(3) . .
C7 C8 C20 123.6(3) . .
C8 C9 C10 123.4(3) . .
C8 C9 H9 118.3 . .
C10 C9 H9 118.3 . .
C11 C10 C9 117.8(3) . .
C11 C10 C13 123.7(3) . .
C9 C10 C13 118.5(2) . .
C10 C11 C12 119.7(3) . .
C10 C11 C22 125.0(3) . .
C12 C11 C22 115.2(2) . .
C7 C12 C11 121.1(3) . .
C7 C12 H12 119.4 . .
C11 C12 H12 119.4 . .
C14 C13 C18 119.9(2) . .
C14 C13 C10 121.4(3) . .
C18 C13 C10 118.7(3) . .
C13 C14 C15 119.8(3) . .
C13 C14 H14 120.1 . .
C15 C14 H14 120.1 . .
C16 C15 C14 120.5(3) . .
C16 C15 H15 119.7 . .
C14 C15 H15 119.7 . .
C15 C16 C17 119.8(2) . .
C15 C16 C21 122.2(3) . .
C17 C16 C21 117.6(3) . .
C18 C17 C16 119.7(3) . .
C18 C17 H17 120.2 . .
C16 C17 H17 120.2 . .
C17 C18 C13 120.3(3) . .
C17 C18 H18 119.9 . .
C13 C18 H18 119.9 . .
O2 C19 O1 127.5(3) . .
O2 C19 C1 115.4(3) . .
O1 C19 C1 117.1(3) . .
O3 C20 O4 128.1(3) . .
O3 C20 C8 116.6(3) . .
O4 C20 C8 115.2(3) . .
O6 C21 O5 128.7(3) . .
O6 C21 C16 118.0(3) . .
O5 C21 C16 113.2(2) . .
O8 C22 O7 127.6(3) . .
O8 C22 C11 116.9(3) . .
O7 C22 C11 115.5(3) . .
C24 C23 H23C 109.5 . .
C24 C23 H23A 109.5 . .
H23C C23 H23A 109.5 . .
C24 C23 H23B 109.5 . .
H23C C23 H23B 109.5 . .
H23A C23 H23B 109.5 . .
O9 C24 N1 133.8(3) . .
O9 C24 C23 111.5(3) . .
N1 C24 C23 114.4(3) . .
N1 C25 H25A 109.5 . .
N1 C25 H25B 109.5 . .
H25A C25 H25B 109.5 . .
N1 C25 H25C 109.5 . .
H25A C25 H25C 109.5 . .
H25B C25 H25C 109.5 . .
N1 C26 H26B 109.5 . .
N1 C26 H26C 109.5 . .
H26B C26 H26C 109.5 . .
N1 C26 H26A 109.5 . .
H26B C26 H26A 109.5 . .
H26C C26 H26A 109.5 . .
C28 C27 H27A 109.5 . .
C28 C27 H27B 109.5 . .
H27A C27 H27B 109.5 . .
C28 C27 H27C 109.5 . .
H27A C27 H27C 109.5 . .
H27B C27 H27C 109.5 . .
O11 C28 N2 120.9(3) . .
O11 C28 C27 120.8(3) . .
N2 C28 C27 118.2(3) . .
N2 C29 H29A 109.5 . .
N2 C29 H29B 109.5 . .
H29A C29 H29B 109.5 . .
N2 C29 H29C 109.5 . .
H29A C29 H29C 109.5 . .
H29B C29 H29C 109.5 . .
N2 C30 H30A 109.5 . .
N2 C30 H30B 109.5 . .
H30A C30 H30B 109.5 . .
N2 C30 H30C 109.5 . .
H30A C30 H30C 109.5 . .
H30B C30 H30C 109.5 . .
C24 N1 C25 112.5(3) . .
C24 N1 C26 122.1(3) . .
C25 N1 C26 125.4(3) . .
C28 N2 C29 136.4(3) . .
C28 N2 C30 108.9(2) . .
C29 N2 C30 114.7(3) . .
O7 Ni1 O7 180.00(15) 3_655 1_455
O7 Ni1 O2 89.65(8) 3_655 .
O7 Ni1 O2 90.35(8) 1_455 .
O7 Ni1 O2 90.35(8) 3_655 3
O7 Ni1 O2 89.65(8) 1_455 3
O2 Ni1 O2 180.0 . 3
O7 Ni1 O9 89.95(8) 3_655 .
O7 Ni1 O9 90.05(8) 1_455 .
O2 Ni1 O9 93.71(8) . .
O2 Ni1 O9 86.29(8) 3 .
O7 Ni1 O9 90.05(8) 3_655 3
O7 Ni1 O9 89.95(8) 1_455 3
O2 Ni1 O9 86.29(8) . 3
O2 Ni1 O9 93.70(8) 3 3
O9 Ni1 O9 180.0 . 3
O1 Ni2 O8 96.42(8) . 1_455
O1 Ni2 O6 172.22(8) . 4_465
O8 Ni2 O6 87.68(8) 1_455 4_465
O1 Ni2 O3 87.67(8) . 4_565
O8 Ni2 O3 174.85(7) 1_455 4_565
O6 Ni2 O3 88.63(8) 4_465 4_565
O1 Ni2 O9 95.82(8) . .
O8 Ni2 O9 86.36(8) 1_455 .
O6 Ni2 O9 91.03(8) 4_465 .
O3 Ni2 O9 90.12(8) 4_565 .
O1 Ni2 O10 82.57(8) . .
O8 Ni2 O10 86.61(8) 1_455 .
O6 Ni2 O10 91.09(8) 4_465 .
O3 Ni2 O10 97.05(8) 4_565 .
O9 Ni2 O10 172.57(8) . .
O4 Ni3 O4 180.0 4_565 2
O4 Ni3 O5 95.27(8) 4_565 4_465
O4 Ni3 O5 84.73(8) 2 4_465
O4 Ni3 O5 84.73(8) 4_565 2_655
O4 Ni3 O5 95.27(8) 2 2_655
O5 Ni3 O5 180.00(15) 4_465 2_655
O4 Ni3 O10 90.41(8) 4_565 3_565
O4 Ni3 O10 89.59(8) 2 3_565
O5 Ni3 O10 86.95(8) 4_465 3_565
O5 Ni3 O10 93.05(8) 2_655 3_565
O4 Ni3 O10 89.59(8) 4_565 .
O4 Ni3 O10 90.41(8) 2 .
O5 Ni3 O10 93.05(8) 4_465 .
O5 Ni3 O10 86.95(8) 2_655 .
O10 Ni3 O10 180.0 3_565 .
C19 O1 Ni2 133.25(18) . .
C19 O2 Ni1 139.05(18) . .
C20 O3 Ni2 130.50(19) . 4_666
C20 O4 Ni3 137.28(19) . 2_545
C21 O5 Ni3 132.63(18) . 2_645
C21 O6 Ni2 135.4(2) . 4_766
C22 O7 Ni1 132.88(19) . 1_655
C22 O8 Ni2 138.6(2) . 1_655
C24 O9 Ni2 114.5(2) . .
C24 O9 Ni1 130.0(2) . .
Ni2 O9 Ni1 115.30(9) . .
Ni3 O10 Ni2 114.37(9) . .
Ni3 O10 H10X 108.6 . .
Ni2 O10 H10X 108.7 . .
Ni3 O10 H10Y 115.5 . .
Ni2 O10 H10Y 96.1 . .
H10X O10 H10Y 113.1 . .

loop_
_geom_bond_atom_site_label_1
_geom_bond_atom_site_label_2
_geom_bond_distance
_geom_bond_site_symmetry_2
C1 C2 1.367(4) .
C1 C6 1.403(4) .
C1 C19 1.508(4) .
C2 C3 1.414(4) .
C2 H2 0.9500 .
C3 C4 1.378(4) .
C3 H3 0.9500 .
C4 C5 1.353(4) .
C4 C7 1.493(4) .
C5 C6 1.389(4) .
C5 H5 0.9500 .
C6 H6 0.9500 .
C7 C8 1.388(4) .
C7 C12 1.404(4) .
C8 C9 1.383(4) .
C8 C20 1.502(4) .
C9 C10 1.407(4) .
C9 H9 0.9500 .
C10 C11 1.374(4) .
C10 C13 1.493(4) .
C11 C12 1.422(4) .
C11 C22 1.504(4) .
C12 H12 0.9500 .
C13 C14 1.387(4) .
C13 C18 1.389(4) .
C14 C15 1.388(4) .
C14 H14 0.9500 .
C15 C16 1.384(4) .
C15 H15 0.9500 .
C16 C17 1.393(4) .
C16 C21 1.500(4) .
C17 C18 1.389(4) .
C17 H17 0.9500 .
C18 H18 0.9500 .
C19 O2 1.211(3) .
C19 O1 1.234(3) .
C20 O3 1.211(4) .
C20 O4 1.233(3) .
C21 O6 1.219(3) .
C21 O5 1.272(4) .
C22 O8 1.215(4) .
C22 O7 1.261(3) .
C23 C24 1.499(5) .
C23 H23C 0.9800 .
C23 H23A 0.9800 .
C23 H23B 0.9800 .
C24 O9 1.274(4) .
C24 N1 1.395(4) .
C25 N1 1.537(4) .
C25 H25A 0.9800 .
C25 H25B 0.9800 .
C25 H25C 0.9800 .
C26 N1 1.550(4) .
C26 H26B 0.9800 .
C26 H26C 0.9800 .
C26 H26A 0.9800 .
C27 C28 1.534(4) .
C27 H27A 0.9800 .
C27 H27B 0.9800 .
C27 H27C 0.9800 .
C28 O11 1.245(4) .
C28 N2 1.381(4) .
C29 N2 1.496(4) .
C29 H29A 0.9800 .
C29 H29B 0.9800 .
C29 H29C 0.9800 .
C30 N2 1.514(4) .
C30 H30A 0.9800 .
C30 H30B 0.9800 .
C30 H30C 0.9800 .
Ni1 O7 2.0130(19) 3_655
Ni1 O7 2.0130(19) 1_455
Ni1 O2 2.0272(19) .
Ni1 O2 2.0272(19) 3
Ni1 O9 2.119(2) .
Ni1 O9 2.119(2) 3
Ni2 O1 2.0135(19) .
Ni2 O8 2.0185(19) 1_455
Ni2 O6 2.0190(18) 4_465
Ni2 O3 2.0348(19) 4_565
Ni2 O9 2.119(2) .
Ni2 O10 2.140(2) .
Ni3 O4 2.0130(19) 4_565
Ni3 O4 2.0130(19) 2
Ni3 O5 2.0545(17) 4_465
Ni3 O5 2.0545(17) 2_655
Ni3 O10 2.089(2) 3_565
Ni3 O10 2.089(2) .
O3 Ni2 2.0347(19) 4_666
O4 Ni3 2.0131(19) 2_545
O5 Ni3 2.0545(17) 2_645
O6 Ni2 2.0190(18) 4_766
O7 Ni1 2.0131(19) 1_655
O8 Ni2 2.0185(19) 1_655
O10 H10X 0.9800 .
O10 H10Y 0.9801 .
